data_7061822
loop_
_publ_author_name
'Kumar, Sunil'
Priyasha,
'Das, Dinabandhu'

_publ_section_title
;
 Molecular tiltation and supramolecular interactions induced uniaxial NTE
 and biaxial PTE in bis-imidazole-based co-crystals
;
_journal_issue 38
_journal_name_full 'New Journal of Chemistry'
_journal_page_first 18465
_journal_page_last 18470
_journal_paper_doi 10.1039/D2NJ03717C
_journal_volume 46
_journal_year 2022
_chemical_formula_sum 'C28 H24 N4 O4'
_chemical_formula_weight 480.51
_space_group_crystal_system monoclinic
_space_group_IT_number 14
_space_group_name_Hall '-P 2yn'
_space_group_name_H-M_alt 'P 1 21/n 1'
_atom_sites_solution_hydrogens mixed
_audit_creation_method SHELXL-2018/3
_audit_update_record
;
2022-07-16 deposited with the CCDC.	2022-09-06 downloaded from the CCDC.
;
_cell_angle_alpha 90
_cell_angle_beta 107.337(4)
_cell_angle_gamma 90
_cell_formula_units_Z 2
_cell_length_a 6.6480(7)
_cell_length_b 18.373(2)
_cell_length_c 10.2097(13)
_cell_measurement_reflns_used 7886
_cell_measurement_temperature 200(2)
_cell_measurement_theta_max 28.32
_cell_measurement_theta_min 2.37
_cell_volume 1190.4(2)
_computing_cell_refinement 'Bruker SAINT'
_computing_data_collection 'Bruker APEX3'
_computing_data_reduction 'Bruker SAINT'
_computing_molecular_graphics 'Xseed-2017 (Barbour, 2017)'
_computing_structure_refinement 'SHELXL-2018/3 (Sheldrick, 2018)'
_computing_structure_solution 'SHELXT 2018/2 (Sheldrick, 2018)'
_diffrn_ambient_temperature 200(2)
_diffrn_measured_fraction_theta_full 0.993
_diffrn_measured_fraction_theta_max 0.994
_diffrn_measurement_device_type 'Bruker APEX-III Photon-II detector'
_diffrn_measurement_method 'phi and omega scan'
_diffrn_radiation_type MoK\a
_diffrn_radiation_wavelength 0.71073
_diffrn_reflns_av_R_equivalents 0.0271
_diffrn_reflns_av_unetI/netI 0.0194
_diffrn_reflns_Laue_measured_fraction_full 0.993
_diffrn_reflns_Laue_measured_fraction_max 0.994
_diffrn_reflns_limit_h_max 8
_diffrn_reflns_limit_h_min -8
_diffrn_reflns_limit_k_max 24
_diffrn_reflns_limit_k_min -24
_diffrn_reflns_limit_l_max 13
_diffrn_reflns_limit_l_min -13
_diffrn_reflns_number 18547
_diffrn_reflns_point_group_measured_fraction_full 0.993
_diffrn_reflns_point_group_measured_fraction_max 0.994
_diffrn_reflns_theta_full 25.000
_diffrn_reflns_theta_max 28.384
_diffrn_reflns_theta_min 2.366
_diffrn_source microfocus
_exptl_absorpt_coefficient_mu 0.092
_exptl_absorpt_correction_T_max 0.7457
_exptl_absorpt_correction_T_min 0.6876
_exptl_absorpt_correction_type multi-scan
_exptl_absorpt_process_details SADABS
_exptl_crystal_colour colorless
_exptl_crystal_density_diffrn 1.341
_exptl_crystal_description block
_exptl_crystal_F_000 504
_exptl_crystal_size_max 0.370
_exptl_crystal_size_mid 0.210
_exptl_crystal_size_min 0.050
_refine_diff_density_max 0.235
_refine_diff_density_min -0.244
_refine_diff_density_rms 0.037
_refine_ls_extinction_method none
_refine_ls_goodness_of_fit_ref 1.065
_refine_ls_hydrogen_treatment mixed
_refine_ls_matrix_type full
_refine_ls_number_parameters 175
_refine_ls_number_reflns 2956
_refine_ls_number_restraints 1
_refine_ls_restrained_S_all 1.065
_refine_ls_R_factor_all 0.0540
_refine_ls_R_factor_gt 0.0447
_refine_ls_shift/su_max 0.000
_refine_ls_shift/su_mean 0.000
_refine_ls_structure_factor_coef Fsqd
_refine_ls_weighting_details 'w=1/[\s^2^(Fo^2^)+(0.0531P)^2^+0.3600P] where P=(Fo^2^+2Fc^2^)/3'
_refine_ls_weighting_scheme calc
_refine_ls_wR_factor_gt 0.1119
_refine_ls_wR_factor_ref 0.1196
_reflns_Friedel_coverage 0.000
_reflns_number_gt 2492
_reflns_number_total 2956
_reflns_threshold_expression 'I > 2\s(I)'
_cod_data_source_file d2nj03717c2.cif
_cod_data_source_block BIMB-BPDCA_200K
_cod_depositor_comments 'Adding full bibliography for 7061809--7061825.cif.'
_cod_original_sg_symbol_H-M 'P 21/n'
_cod_database_code 7061822
_shelx_shelxl_version_number 2018/3
_shelx_space_group_comment
;
The symmetry employed for this shelxl refinement is uniquely defined
by the following loop, which should always be used as a source of
symmetry information in preference to the above space-group names.
They are only intended as comments.
;
_shelx_estimated_absorpt_t_min 0.967
_shelx_estimated_absorpt_t_max 0.995

loop_
_space_group_symop_operation_xyz
'x, y, z'
'-x+1/2, y+1/2, -z+1/2'
'-x, -y, -z'
'x-1/2, -y-1/2, z-1/2'

loop_
_atom_site_label
_atom_site_type_symbol
_atom_site_fract_x
_atom_site_fract_y
_atom_site_fract_z
_atom_site_U_iso_or_equiv
_atom_site_adp_type
_atom_site_occupancy
_atom_site_site_symmetry_order
_atom_site_calc_flag
_atom_site_refinement_flags_posn
_atom_site_refinement_flags_adp
_atom_site_refinement_flags_occupancy
_atom_site_disorder_assembly
_atom_site_disorder_group
O1 O 0.21671(16) 0.32892(6) 0.49464(10) 0.0416(3) Uani 1 1 d D . . . .
O2 O 0.22030(17) 0.31249(7) 0.71038(10) 0.0500(3) Uani 1 1 d . . . . .
N2 N 0.82807(17) 0.18650(5) 0.57089(11) 0.0324(3) Uani 1 1 d . . . . .
N1 N 0.53493(18) 0.24361(6) 0.55994(12) 0.0362(3) Uani 1 1 d . . . . .
C5 C 0.9994(2) 0.07574(7) 0.51620(13) 0.0317(3) Uani 1 1 d . . . . .
C1 C 0.6681(2) 0.22618(7) 0.49216(14) 0.0341(3) Uani 1 1 d . . . . .
H1 H 0.653027 0.239831 0.399983 0.041 Uiso 1 1 calc R U . . .
C9 C -0.04749(19) 0.38685(7) 0.56618(13) 0.0303(3) Uani 1 1 d . . . . .
C12 C -0.40553(19) 0.47614(7) 0.51381(13) 0.0322(3) Uani 1 1 d . . . . .
C10 C -0.1302(2) 0.41927(7) 0.43957(14) 0.0355(3) Uani 1 1 d . . . . .
H10 H -0.065590 0.411295 0.369421 0.043 Uiso 1 1 calc R U . . .
C3 C 0.7941(2) 0.17776(7) 0.69614(14) 0.0370(3) Uani 1 1 d . . . . .
C11 C -0.3066(2) 0.46327(7) 0.41400(14) 0.0356(3) Uani 1 1 d . . . . .
H11 H -0.361084 0.485159 0.326230 0.043 Uiso 1 1 calc R U . . .
C7 C 1.1866(2) 0.03815(7) 0.53787(16) 0.0398(3) Uani 1 1 d . . . . .
H7 H 1.316433 0.063894 0.564199 0.048 Uiso 1 1 calc R U . . .
C8 C 0.1437(2) 0.33946(7) 0.59758(13) 0.0314(3) Uani 1 1 d . . . . .
C6 C 0.8132(2) 0.03674(8) 0.47844(17) 0.0426(3) Uani 1 1 d . . . . .
H6 H 0.683074 0.061651 0.463428 0.051 Uiso 1 1 calc R U . . .
C2 C 0.6127(2) 0.21333(7) 0.68788(14) 0.0373(3) Uani 1 1 d . . . . .
C4 C 1.0042(2) 0.15759(7) 0.52916(16) 0.0384(3) Uani 1 1 d . . . . .
H4A H 1.137947 0.172328 0.597394 0.046 Uiso 1 1 calc R U . . .
H4B H 1.001264 0.179237 0.439818 0.046 Uiso 1 1 calc R U . . .
C14 C -0.1458(3) 0.39832(10) 0.66574(16) 0.0530(4) Uani 1 1 d . . . . .
H14 H -0.091805 0.375801 0.752962 0.064 Uiso 1 1 calc R U . . .
C13 C -0.3220(3) 0.44217(11) 0.64005(17) 0.0588(5) Uani 1 1 d . . . . .
H13 H -0.387429 0.449268 0.710052 0.071 Uiso 1 1 calc R U . . .
H2 H 0.544(3) 0.2196(9) 0.7555(18) 0.047(4) Uiso 1 1 d . . . . .
H3 H 0.887(3) 0.1507(10) 0.7678(18) 0.052(5) Uiso 1 1 d . . . . .
H1A H 0.337(2) 0.2983(10) 0.520(2) 0.081(7) Uiso 1 1 d D . . . .

loop_
_atom_site_aniso_label
_atom_site_aniso_U_11
_atom_site_aniso_U_22
_atom_site_aniso_U_33
_atom_site_aniso_U_23
_atom_site_aniso_U_13
_atom_site_aniso_U_12
O1 0.0434(6) 0.0527(6) 0.0306(5) 0.0045(4) 0.0139(4) 0.0222(4)
O2 0.0471(6) 0.0713(7) 0.0354(6) 0.0153(5) 0.0182(5) 0.0267(5)
N2 0.0341(6) 0.0293(5) 0.0342(6) -0.0019(4) 0.0108(5) 0.0076(4)
N1 0.0387(6) 0.0395(6) 0.0306(6) -0.0003(4) 0.0107(5) 0.0129(5)
C5 0.0328(6) 0.0320(6) 0.0319(6) -0.0019(5) 0.0120(5) 0.0068(5)
C1 0.0392(7) 0.0342(6) 0.0293(6) 0.0004(5) 0.0109(5) 0.0101(5)
C9 0.0276(6) 0.0323(6) 0.0306(6) -0.0018(5) 0.0078(5) 0.0021(5)
C12 0.0291(6) 0.0367(6) 0.0309(7) -0.0012(5) 0.0089(5) 0.0037(5)
C10 0.0381(7) 0.0401(7) 0.0307(7) 0.0003(5) 0.0139(5) 0.0085(5)
C3 0.0415(7) 0.0378(7) 0.0295(7) 0.0012(5) 0.0069(6) 0.0096(5)
C11 0.0380(7) 0.0398(7) 0.0293(7) 0.0027(5) 0.0107(5) 0.0099(5)
C7 0.0281(6) 0.0366(7) 0.0545(9) -0.0069(6) 0.0120(6) 0.0033(5)
C8 0.0314(6) 0.0329(6) 0.0305(6) -0.0006(5) 0.0100(5) 0.0024(5)
C6 0.0283(6) 0.0376(7) 0.0609(10) -0.0057(6) 0.0117(6) 0.0101(5)
C2 0.0431(7) 0.0409(7) 0.0290(7) -0.0003(5) 0.0126(6) 0.0099(6)
C4 0.0353(7) 0.0327(6) 0.0510(8) -0.0036(6) 0.0185(6) 0.0053(5)
C14 0.0498(9) 0.0792(11) 0.0337(8) 0.0171(7) 0.0179(7) 0.0314(8)
C13 0.0541(9) 0.0929(13) 0.0372(8) 0.0180(8) 0.0254(7) 0.0379(9)

loop_
_atom_type_symbol
_atom_type_description
_atom_type_scat_dispersion_real
_atom_type_scat_dispersion_imag
_atom_type_scat_source
C C 0.0033 0.0016 'International Tables Vol C Tables 4.2.6.8 and 6.1.1.4'
H H 0.0000 0.0000 'International Tables Vol C Tables 4.2.6.8 and 6.1.1.4'
N N 0.0061 0.0033 'International Tables Vol C Tables 4.2.6.8 and 6.1.1.4'
O O 0.0106 0.0060 'International Tables Vol C Tables 4.2.6.8 and 6.1.1.4'

loop_
_geom_angle_atom_site_label_1
_geom_angle_atom_site_label_2
_geom_angle_atom_site_label_3
_geom_angle
_geom_angle_site_symmetry_1
_geom_angle_site_symmetry_3
_geom_angle_publ_flag
C1 N2 C3 107.50(11) . . ?
C1 N2 C4 125.76(12) . . ?
C3 N2 C4 126.73(11) . . ?
C1 N1 C2 106.28(11) . . ?
C6 C5 C7 118.32(12) . . ?
C6 C5 C4 122.35(11) . . ?
C7 C5 C4 119.29(12) . . ?
N1 C1 N2 110.78(12) . . ?
C14 C9 C10 118.71(12) . . ?
C14 C9 C8 119.39(12) . . ?
C10 C9 C8 121.90(11) . . ?
C11 C12 C13 117.28(12) . . ?
C11 C12 C12 121.28(15) . 3_466 ?
C13 C12 C12 121.44(14) . 3_466 ?
C9 C10 C11 120.52(12) . . ?
C2 C3 N2 106.06(12) . . ?
C10 C11 C12 121.42(12) . . ?
C5 C7 C6 120.64(13) . 3_756 ?
O2 C8 O1 123.65(12) . . ?
O2 C8 C9 121.95(11) . . ?
O1 C8 C9 114.39(11) . . ?
C5 C6 C7 121.04(12) . 3_756 ?
C3 C2 N1 109.37(12) . . ?
N2 C4 C5 112.96(11) . . ?
C9 C14 C13 120.71(14) . . ?
C14 C13 C12 121.34(13) . . ?

loop_
_geom_bond_atom_site_label_1
_geom_bond_atom_site_label_2
_geom_bond_distance
_geom_bond_site_symmetry_2
_geom_bond_publ_flag
O1 C8 1.2966(15) . ?
O2 C8 1.2173(16) . ?
N2 C1 1.3413(16) . ?
N2 C3 1.3725(18) . ?
N2 C4 1.4601(16) . ?
N1 C1 1.3154(16) . ?
N1 C2 1.3714(18) . ?
C5 C6 1.3817(19) . ?
C5 C7 1.3826(17) . ?
C5 C4 1.5092(18) . ?
C9 C14 1.3789(19) . ?
C9 C10 1.3800(18) . ?
C9 C8 1.4947(17) . ?
C12 C11 1.3882(17) . ?
C12 C13 1.390(2) . ?
C12 C12 1.488(2) 3_466 ?
C10 C11 1.3833(18) . ?
C3 C2 1.3519(19) . ?
C7 C6 1.3861(19) 3_756 ?
C14 C13 1.381(2) . ?
